data_7018497
loop_
_publ_author_name
'Matsumoto, Jun'
'Suzuki, Tatsuya'
'Kajita, Yuji'
'Masuda, Hideki'

_publ_section_title
;
 Synthesis and characterization of cobalt(ii) complexes with tripodal
 polypyridine ligand bearing pivalamide groups. Selective formation of
 six- and seven-coordinate cobalt(ii) complexes.
;
_journal_issue 14
_journal_name_full 'Dalton transactions (Cambridge, England : 2003)'
_journal_page_first 4107
_journal_page_last 4117
_journal_paper_doi 10.1039/c2dt12056a
_journal_volume 41
_journal_year 2012
_chemical_formula_moiety 'C28 H36 Cl2 Co N6 O2, C H4 O '
_chemical_formula_sum 'C29 H40 Cl2 Co N6 O3'
_chemical_formula_weight 650.51
_space_group_IT_number 31
_symmetry_cell_setting orthorhombic
_symmetry_Int_Tables_number 31
_symmetry_space_group_name_Hall 'P 2ac -2'
_symmetry_space_group_name_H-M 'P m n 21'
_atom_sites_solution_hydrogens geom
_atom_sites_solution_primary direct
_atom_sites_solution_secondary difmap
_cell_angle_alpha 90.0000
_cell_angle_beta 90.0000
_cell_angle_gamma 90.0000
_cell_formula_units_Z 2
_cell_length_a 16.4879(4)
_cell_length_b 9.9059(2)
_cell_length_c 9.4630(2)
_cell_measurement_reflns_used 4897
_cell_measurement_temperature 173
_cell_measurement_theta_max 27.47
_cell_measurement_theta_min 3.21
_cell_volume 1545.57(6)
_computing_cell_refinement 'CrystalClear (Rigaku/MSC Inc., 2006)'
_computing_data_collection 'CrystalClear (Rigaku/MSC Inc., 2006)'
_computing_data_reduction 'CrystalStructure (Rigaku, 2007)'
_computing_molecular_graphics 'ORTEP-3 for Windows (Farrugia, 1997)'
_computing_publication_material 'CrystalStructure 4.0 (Rigaku, 2010)'
_computing_structure_refinement 'SHELXL97 (Sheldrick, 2008)'
_computing_structure_solution 'SIR92 (Altomare, et al., 1994)'
_diffrn_ambient_temperature 173
_diffrn_detector_area_resol_mean 7.314
_diffrn_measured_fraction_theta_full 0.997
_diffrn_measured_fraction_theta_max 0.997
_diffrn_measurement_device_type 'Rigaku Mercury70'
_diffrn_measurement_method \w
_diffrn_radiation_type 'Mo K\a'
_diffrn_radiation_wavelength 0.71070
_diffrn_reflns_av_R_equivalents 0.0194
_diffrn_reflns_limit_h_max 21
_diffrn_reflns_limit_h_min -15
_diffrn_reflns_limit_k_max 12
_diffrn_reflns_limit_k_min -12
_diffrn_reflns_limit_l_max 12
_diffrn_reflns_limit_l_min -11
_diffrn_reflns_number 11964
_diffrn_reflns_theta_full 27.47
_diffrn_reflns_theta_max 27.47
_diffrn_standards_number 0
_exptl_absorpt_coefficient_mu 0.769
_exptl_absorpt_correction_type none
_exptl_crystal_colour purple
_exptl_crystal_density_diffrn 1.398
_exptl_crystal_density_method 'not measured'
_exptl_crystal_description block
_exptl_crystal_F_000 682.00
_exptl_crystal_size_max 0.200
_exptl_crystal_size_mid 0.200
_exptl_crystal_size_min 0.200
_refine_diff_density_max 0.280
_refine_diff_density_min -0.150
_refine_ls_abs_structure_details 'Flack, H. D. (1983), Acta Cryst. A39, 876-881. 1484 Friedel Pairs'
_refine_ls_abs_structure_Flack 0.527(10)
_refine_ls_extinction_method none
_refine_ls_goodness_of_fit_ref 1.076
_refine_ls_hydrogen_treatment constr
_refine_ls_number_parameters 207
_refine_ls_number_reflns 3421
_refine_ls_number_restraints 1
_refine_ls_R_factor_gt 0.0224
_refine_ls_shift/su_max 0.000
_refine_ls_structure_factor_coef Fsqd
_refine_ls_weighting_details 'w = 1/[\s^2^(Fo^2^)+(0.0316P)^2^+0.1444P] where P=(Fo^2^+2Fc^2^)/3'
_refine_ls_weighting_scheme calc
_refine_ls_wR_factor_ref 0.0553
_reflns_number_gt 3344
_reflns_number_total 3421
_reflns_threshold_expression F>2.0\s(F)
_cod_data_source_file c2dt12056a.txt
_cod_data_source_block '[CoCl2(BPPA)](MeOH)'
_cod_original_formula_sum 'C29 H40 Cl2 Co N6 O3 '
_cod_database_code 7018497

loop_
_symmetry_equiv_pos_site_id
_symmetry_equiv_pos_as_xyz
1 +X,+Y,+Z
2 -X,+Y,+Z
3 1/2+X,-Y,1/2+Z
4 1/2-X,-Y,1/2+Z

loop_
_atom_site_label
_atom_site_type_symbol
_atom_site_fract_x
_atom_site_fract_y
_atom_site_fract_z
_atom_site_U_iso_or_equiv
_atom_site_adp_type
_atom_site_occupancy
_atom_site_symmetry_multiplicity
_atom_site_calc_flag
_atom_site_refinement_flags
Co(1) Co 0.0000 0.39420(3) 0.59600(3) 0.02067(7) Uani 1.0 2 d .
Cl(1) Cl 0.0000 0.30798(5) 0.36305(6) 0.02429(12) Uani 1.0 2 d .
Cl(2) Cl 0.0000 0.62003(5) 0.51188(7) 0.03501(15) Uani 1.0 2 d .
O(1) O 0.31581(7) 0.18841(15) 0.42499(14) 0.0377(3) Uani 1.0 4 d .
O(2) O 0.0000 0.5925(2) 0.1630(2) 0.0588(7) Uani 1.0 2 d .
N(1) N 0.0000 0.45537(18) 0.8124(2) 0.0217(4) Uani 1.0 2 d .
N(2) N 0.0000 0.20063(18) 0.6955(2) 0.0210(4) Uani 1.0 2 d .
N(3) N 0.13637(8) 0.39308(12) 0.65345(14) 0.0202(3) Uani 1.0 4 d .
N(4) N 0.18728(8) 0.25768(13) 0.47422(14) 0.0215(3) Uani 1.0 4 d .
C(1) C 0.0000 0.3386(2) 0.9103(2) 0.0262(5) Uani 1.0 2 d .
C(2) C 0.0000 0.2032(2) 0.8368(2) 0.0219(5) Uani 1.0 2 d .
C(3) C 0.0000 0.0801(2) 0.6294(3) 0.0255(5) Uani 1.0 2 d .
C(4) C 0.0000 -0.0407(2) 0.7014(3) 0.0345(6) Uani 1.0 2 d .
C(5) C 0.0000 -0.0374(3) 0.8460(3) 0.0444(7) Uani 1.0 2 d .
C(6) C 0.0000 0.0851(3) 0.9153(3) 0.0364(6) Uani 1.0 2 d .
C(7) C 0.07425(9) 0.53755(16) 0.83092(17) 0.0265(4) Uani 1.0 4 d .
C(8) C 0.14622(9) 0.45921(14) 0.77789(17) 0.0225(3) Uani 1.0 4 d .
C(9) C 0.20044(8) 0.32337(13) 0.60307(18) 0.0203(3) Uani 1.0 4 d .
C(10) C 0.27479(9) 0.31792(16) 0.67429(18) 0.0270(4) Uani 1.0 4 d .
C(11) C 0.28249(11) 0.38567(16) 0.80045(19) 0.0298(4) Uani 1.0 4 d .
C(12) C 0.21723(9) 0.45721(16) 0.85335(18) 0.0267(4) Uani 1.0 4 d .
C(13) C 0.24481(9) 0.19412(16) 0.39135(17) 0.0238(4) Uani 1.0 4 d .
C(14) C 0.21435(10) 0.13376(17) 0.2523(2) 0.0281(4) Uani 1.0 4 d .
C(15) C 0.14399(11) 0.03571(17) 0.2769(3) 0.0352(4) Uani 1.0 4 d .
C(16) C 0.28455(12) 0.0582(3) 0.1830(3) 0.0473(6) Uani 1.0 4 d .
C(17) C 0.18793(12) 0.2489(2) 0.15382(19) 0.0367(4) Uani 1.0 4 d .
C(18) C 0.0000 0.7332(3) 0.1723(4) 0.0513(8) Uani 1.0 2 d .
H(1A) H -0.0485 0.3444 0.9718 0.0315 Uiso 0.5000 4 calc R
H(1B) H 0.0485 0.3444 0.9718 0.0315 Uiso 0.5000 4 calc R
H(2O) H 0.0000 0.5593 0.2447 0.0706 Uiso 1.0 2 calc R
H(3) H 0.0000 0.0784 0.5290 0.0307 Uiso 1.0 2 calc R
H(4A) H 0.0000 -0.1242 0.6520 0.0413 Uiso 1.0 2 calc R
H(4N) H 0.1371 0.2567 0.4426 0.0258 Uiso 1.0 4 calc R
H(5) H 0.0000 -0.1192 0.8985 0.0532 Uiso 1.0 2 calc R
H(6) H 0.0000 0.0885 1.0156 0.0436 Uiso 1.0 2 calc R
H(7A) H 0.0817 0.5598 0.9321 0.0318 Uiso 1.0 4 calc R
H(7B) H 0.0691 0.6231 0.7776 0.0318 Uiso 1.0 4 calc R
H(10) H 0.3190 0.2684 0.6362 0.0324 Uiso 1.0 4 calc R
H(11) H 0.3323 0.3833 0.8509 0.0357 Uiso 1.0 4 calc R
H(12) H 0.2215 0.5042 0.9405 0.0321 Uiso 1.0 4 calc R
H(15A) H 0.1295 -0.0079 0.1874 0.0423 Uiso 1.0 4 calc R
H(15B) H 0.0971 0.0854 0.3134 0.0423 Uiso 1.0 4 calc R
H(15C) H 0.1604 -0.0331 0.3456 0.0423 Uiso 1.0 4 calc R
H(16A) H 0.3294 0.1210 0.1654 0.0567 Uiso 1.0 4 calc R
H(16B) H 0.2663 0.0193 0.0931 0.0567 Uiso 1.0 4 calc R
H(16C) H 0.3030 -0.0143 0.2457 0.0567 Uiso 1.0 4 calc R
H(17A) H 0.2332 0.3118 0.1407 0.0441 Uiso 1.0 4 calc R
H(17B) H 0.1419 0.2968 0.1958 0.0441 Uiso 1.0 4 calc R
H(17C) H 0.1719 0.2115 0.0621 0.0441 Uiso 1.0 4 calc R
H(18A) H -0.0203 0.7607 0.2652 0.0616 Uiso 0.5000 4 calc R
H(18B) H -0.0351 0.7707 0.0984 0.0616 Uiso 0.5000 4 calc R
H(18C) H 0.0554 0.7671 0.1596 0.0616 Uiso 0.5000 4 calc R

loop_
_atom_site_aniso_label
_atom_site_aniso_U_11
_atom_site_aniso_U_22
_atom_site_aniso_U_33
_atom_site_aniso_U_12
_atom_site_aniso_U_13
_atom_site_aniso_U_23
Co(1) 0.02680(14) 0.01870(13) 0.01650(14) 0.0000 0.0000 -0.00060(12)
Cl(1) 0.0241(3) 0.0304(3) 0.0184(3) 0.0000 0.0000 -0.0036(2)
Cl(2) 0.0578(4) 0.0206(3) 0.0266(4) 0.0000 0.0000 0.0025(3)
O(1) 0.0239(7) 0.0540(9) 0.0353(8) 0.0069(6) -0.0009(5) -0.0123(6)
O(2) 0.0989(19) 0.0493(13) 0.0284(12) 0.0000 0.0000 0.0038(10)
N(1) 0.0222(9) 0.0227(9) 0.0203(10) 0.0000 0.0000 -0.0012(7)
N(2) 0.0196(9) 0.0219(9) 0.0216(9) 0.0000 0.0000 0.0031(7)
N(3) 0.0219(7) 0.0213(6) 0.0175(6) -0.0020(5) -0.0001(5) 0.0003(5)
N(4) 0.0197(7) 0.0267(6) 0.0181(7) -0.0000(5) -0.0015(5) -0.0027(5)
C(1) 0.0275(12) 0.0332(12) 0.0180(12) 0.0000 0.0000 0.0046(9)
C(2) 0.0169(10) 0.0262(11) 0.0227(12) 0.0000 0.0000 0.0035(9)
C(3) 0.0237(11) 0.0222(10) 0.0308(15) 0.0000 0.0000 -0.0011(9)
C(4) 0.0333(13) 0.0231(11) 0.0470(16) 0.0000 0.0000 0.0015(11)
C(5) 0.0577(18) 0.0295(13) 0.0459(18) 0.0000 0.0000 0.0147(12)
C(6) 0.0455(16) 0.0363(14) 0.0273(14) 0.0000 0.0000 0.0114(11)
C(7) 0.0281(8) 0.0269(8) 0.0246(9) -0.0033(6) -0.0018(7) -0.0084(6)
C(8) 0.0270(8) 0.0210(7) 0.0195(8) -0.0058(6) 0.0016(6) -0.0017(6)
C(9) 0.0230(7) 0.0189(6) 0.0189(7) -0.0029(5) 0.0010(7) 0.0019(7)
C(10) 0.0237(8) 0.0318(8) 0.0255(9) 0.0024(7) -0.0026(7) -0.0002(7)
C(11) 0.0261(8) 0.0386(10) 0.0246(9) -0.0022(7) -0.0063(7) 0.0012(7)
C(12) 0.0300(8) 0.0302(8) 0.0200(8) -0.0068(7) -0.0031(7) -0.0024(7)
C(13) 0.0241(8) 0.0241(8) 0.0234(9) 0.0010(6) 0.0002(7) -0.0002(6)
C(14) 0.0256(8) 0.0332(9) 0.0255(9) 0.0033(7) 0.0015(7) -0.0077(7)
C(15) 0.0388(10) 0.0285(9) 0.0384(11) -0.0033(7) -0.0037(8) -0.0098(8)
C(16) 0.0367(10) 0.0606(13) 0.0445(12) 0.0099(10) 0.0006(9) -0.0288(11)
C(17) 0.0420(11) 0.0469(11) 0.0213(9) -0.0012(8) -0.0015(8) 0.0011(8)
C(18) 0.062(2) 0.0488(18) 0.0427(19) 0.0000 0.0000 0.0112(15)

loop_
_atom_type_symbol
_atom_type_description
_atom_type_scat_dispersion_real
_atom_type_scat_dispersion_imag
_atom_type_scat_source
C C 0.0033 0.0016
;
International Tables for Crystallography
(1992, Vol. C, Tables 4.2.6.8 and 6.1.1.4)
;
H H 0.0000 0.0000
;
International Tables for Crystallography
(1992, Vol. C, Table 6.1.1.4)
;
Cl Cl 0.1484 0.1585
;
International Tables for Crystallography
(1992, Vol. C, Tables 4.2.6.8 and 6.1.1.4)
;
Co Co 0.3494 0.9721
;
International Tables for Crystallography
(1992, Vol. C, Tables 4.2.6.8 and 6.1.1.4)
;
N N 0.0061 0.0033
;
International Tables for Crystallography
(1992, Vol. C, Tables 4.2.6.8 and 6.1.1.4)
;
O O 0.0106 0.0060
;
International Tables for Crystallography
(1992, Vol. C, Tables 4.2.6.8 and 6.1.1.4)
;

loop_
_geom_angle_atom_site_label_1
_geom_angle_atom_site_label_2
_geom_angle_atom_site_label_3
_geom_angle
_geom_angle_publ_flag
_geom_angle_site_symmetry_1
_geom_angle_site_symmetry_3
Cl(1) Co(1) Cl(2) 91.59(3) yes . .
Cl(1) Co(1) N(1) 175.30(6) yes . .
Cl(1) Co(1) N(2) 94.97(6) yes . .
Cl(1) Co(1) N(3) 102.56(4) yes . .
Cl(1) Co(1) N(3) 102.56(4) yes . 2_555
Cl(2) Co(1) N(1) 93.10(6) yes . .
Cl(2) Co(1) N(2) 173.43(6) yes . .
Cl(2) Co(1) N(3) 94.78(3) yes . .
Cl(2) Co(1) N(3) 94.78(3) yes . 2_555
N(1) Co(1) N(2) 80.33(7) yes . .
N(1) Co(1) N(3) 77.06(4) yes . .
N(1) Co(1) N(3) 77.06(4) yes . 2_555
N(2) Co(1) N(3) 83.81(4) yes . .
N(2) Co(1) N(3) 83.81(4) yes . 2_555
N(3) Co(1) N(3) 152.81(5) yes . 2_555
Co(1) N(1) C(1) 112.21(13) yes . .
Co(1) N(1) C(7) 105.64(10) yes . .
Co(1) N(1) C(7) 105.64(10) yes . 2_555
C(1) N(1) C(7) 110.80(11) yes . .
C(1) N(1) C(7) 110.80(11) yes . 2_555
C(7) N(1) C(7) 111.55(15) yes . 2_555
Co(1) N(2) C(2) 115.06(14) yes . .
Co(1) N(2) C(3) 126.20(17) yes . .
C(2) N(2) C(3) 118.7(2) yes . .
Co(1) N(3) C(8) 108.54(10) yes . .
Co(1) N(3) C(9) 132.88(11) yes . .
C(8) N(3) C(9) 117.38(14) yes . .
C(9) N(4) C(13) 126.86(13) yes . .
N(1) C(1) C(2) 113.90(16) yes . .
N(2) C(2) C(1) 118.50(18) yes . .
N(2) C(2) C(6) 121.3(2) yes . .
C(1) C(2) C(6) 120.18(19) yes . .
N(2) C(3) C(4) 122.7(3) yes . .
C(3) C(4) C(5) 118.3(3) yes . .
C(4) C(5) C(6) 119.8(3) yes . .
C(2) C(6) C(5) 119.2(3) yes . .
N(1) C(7) C(8) 109.22(13) yes . .
N(3) C(8) C(7) 116.37(14) yes . .
N(3) C(8) C(12) 123.15(14) yes . .
C(7) C(8) C(12) 120.48(14) yes . .
N(3) C(9) N(4) 115.13(13) yes . .
N(3) C(9) C(10) 122.36(15) yes . .
N(4) C(9) C(10) 122.51(14) yes . .
C(9) C(10) C(11) 118.68(15) yes . .
C(10) C(11) C(12) 119.52(16) yes . .
C(8) C(12) C(11) 118.91(16) yes . .
O(1) C(13) N(4) 122.27(15) yes . .
O(1) C(13) C(14) 121.58(15) yes . .
N(4) C(13) C(14) 116.14(13) yes . .
C(13) C(14) C(15) 111.47(15) yes . .
C(13) C(14) C(16) 108.21(15) yes . .
C(13) C(14) C(17) 108.95(14) yes . .
C(15) C(14) C(16) 109.19(15) yes . .
C(15) C(14) C(17) 110.39(15) yes . .
C(16) C(14) C(17) 108.55(16) yes . .
C(18) O(2) H(2O) 109.434 no . .
C(9) N(4) H(4N) 116.577 no . .
C(13) N(4) H(4N) 116.567 no . .
N(1) C(1) H(1A) 108.760 no . .
N(1) C(1) H(1A) 108.760 no . 2_555
N(1) C(1) H(1B) 108.760 no . .
N(1) C(1) H(1B) 108.760 no . 2_555
C(2) C(1) H(1A) 108.801 no . .
C(2) C(1) H(1A) 108.801 no . 2_555
C(2) C(1) H(1B) 108.801 no . .
C(2) C(1) H(1B) 108.801 no . 2_555
H(1A) C(1) H(1A) 107.641 no . 2_555
H(1A) C(1) H(1B) 107.641 no . .
H(1A) C(1) H(1B) 0.000 no . 2_555
H(1A) C(1) H(1B) 0.000 no 2_555 .
H(1A) C(1) H(1B) 107.641 no 2_555 2_555
H(1B) C(1) H(1B) 107.641 no . 2_555
N(2) C(3) H(3) 118.671 no . .
C(4) C(3) H(3) 118.635 no . .
C(3) C(4) H(4A) 120.864 no . .
C(5) C(4) H(4A) 120.848 no . .
C(4) C(5) H(5) 120.130 no . .
C(6) C(5) H(5) 120.114 no . .
C(2) C(6) H(6) 120.388 no . .
C(5) C(6) H(6) 120.414 no . .
N(1) C(7) H(7A) 109.854 no . .
N(1) C(7) H(7B) 109.827 no . .
C(8) C(7) H(7A) 109.831 no . .
C(8) C(7) H(7B) 109.832 no . .
H(7A) C(7) H(7B) 108.265 no . .
C(9) C(10) H(10) 120.661 no . .
C(11) C(10) H(10) 120.662 no . .
C(10) C(11) H(11) 120.243 no . .
C(12) C(11) H(11) 120.241 no . .
C(8) C(12) H(12) 120.544 no . .
C(11) C(12) H(12) 120.550 no . .
C(14) C(15) H(15A) 109.470 no . .
C(14) C(15) H(15B) 109.472 no . .
C(14) C(15) H(15C) 109.472 no . .
H(15A) C(15) H(15B) 109.469 no . .
H(15A) C(15) H(15C) 109.476 no . .
H(15B) C(15) H(15C) 109.468 no . .
C(14) C(16) H(16A) 109.472 no . .
C(14) C(16) H(16B) 109.466 no . .
C(14) C(16) H(16C) 109.469 no . .
H(16A) C(16) H(16B) 109.468 no . .
H(16A) C(16) H(16C) 109.483 no . .
H(16B) C(16) H(16C) 109.469 no . .
C(14) C(17) H(17A) 109.477 no . .
C(14) C(17) H(17B) 109.472 no . .
C(14) C(17) H(17C) 109.473 no . .
H(17A) C(17) H(17B) 109.468 no . .
H(17A) C(17) H(17C) 109.469 no . .
H(17B) C(17) H(17C) 109.468 no . .
O(2) C(18) H(18A) 109.527 no . .
O(2) C(18) H(18A) 109.527 no . 2_555
O(2) C(18) H(18B) 109.475 no . .
O(2) C(18) H(18B) 109.475 no . 2_555
O(2) C(18) H(18C) 109.492 no . .
O(2) C(18) H(18C) 109.492 no . 2_555
H(18A) C(18) H(18A) 39.993 no . 2_555
H(18A) C(18) H(18B) 109.453 no . .
H(18A) C(18) H(18B) 137.416 no . 2_555
H(18A) C(18) H(18C) 109.468 no . .
H(18A) C(18) H(18C) 72.308 no . 2_555
H(18A) C(18) H(18B) 137.416 no 2_555 .
H(18A) C(18) H(18B) 109.453 no 2_555 2_555
H(18A) C(18) H(18C) 72.308 no 2_555 .
H(18A) C(18) H(18C) 109.468 no 2_555 2_555
H(18B) C(18) H(18B) 72.259 no . 2_555
H(18B) C(18) H(18C) 109.411 no . .
H(18B) C(18) H(18C) 39.977 no . 2_555
H(18B) C(18) H(18C) 39.977 no 2_555 .
H(18B) C(18) H(18C) 109.411 no 2_555 2_555
H(18C) C(18) H(18C) 137.392 no . 2_555
C(18) H(18A) H(18A) 70.004 no . 2_555
C(18) H(18A) H(18C) 53.866 no . 2_555
H(18A) H(18A) H(18C) 120.004 no 2_555 2_555
C(18) H(18B) H(18B) 53.870 no . 2_555
C(18) H(18B) H(18C) 69.998 no . 2_555
H(18B) H(18B) H(18C) 120.009 no 2_555 2_555
C(18) H(18C) H(18A) 53.826 no . 2_555
C(18) H(18C) H(18B) 70.025 no . 2_555
H(18A) H(18C) H(18B) 119.987 no 2_555 2_555

loop_
_geom_bond_atom_site_label_1
_geom_bond_atom_site_label_2
_geom_bond_distance
_geom_bond_publ_flag
_geom_bond_site_symmetry_2
Co(1) Cl(1) 2.3641(7) yes .
Co(1) Cl(2) 2.3745(6) yes .
Co(1) N(1) 2.1356(19) yes .
Co(1) N(2) 2.1362(19) yes .
Co(1) N(3) 2.3133(14) yes .
Co(1) N(3) 2.3133(14) yes 2_555
O(1) C(13) 1.2145(19) yes .
O(2) C(18) 1.397(4) yes .
N(1) C(1) 1.482(3) yes .
N(1) C(7) 1.4806(19) yes .
N(1) C(7) 1.4806(19) yes 2_555
N(2) C(2) 1.337(3) yes .
N(2) C(3) 1.348(3) yes .
N(3) C(8) 1.357(2) yes .
N(3) C(9) 1.3491(19) yes .
N(4) C(9) 1.399(2) yes .
N(4) C(13) 1.382(2) yes .
C(1) C(2) 1.511(3) yes .
C(2) C(6) 1.386(4) yes .
C(3) C(4) 1.377(4) yes .
C(4) C(5) 1.369(4) yes .
C(5) C(6) 1.379(5) yes .
C(7) C(8) 1.504(3) yes .
C(8) C(12) 1.372(3) yes .
C(9) C(10) 1.400(2) yes .
C(10) C(11) 1.375(3) yes .
C(11) C(12) 1.382(3) yes .
C(13) C(14) 1.530(3) yes .
C(14) C(15) 1.531(3) yes .
C(14) C(16) 1.527(3) yes .
C(14) C(17) 1.536(3) yes .
O(2) H(2O) 0.840 no .
N(4) H(4N) 0.880 no .
C(1) H(1A) 0.990 no .
C(1) H(1A) 0.990 no 2_555
C(1) H(1B) 0.990 no .
C(1) H(1B) 0.990 no 2_555
C(3) H(3) 0.950 no .
C(4) H(4A) 0.950 no .
C(5) H(5) 0.950 no .
C(6) H(6) 0.950 no .
C(7) H(7A) 0.990 no .
C(7) H(7B) 0.990 no .
C(10) H(10) 0.950 no .
C(11) H(11) 0.950 no .
C(12) H(12) 0.950 no .
C(15) H(15A) 0.980 no .
C(15) H(15B) 0.980 no .
C(15) H(15C) 0.980 no .
C(16) H(16A) 0.980 no .
C(16) H(16B) 0.980 no .
C(16) H(16C) 0.980 no .
C(17) H(17A) 0.980 no .
C(17) H(17B) 0.980 no .
C(17) H(17C) 0.980 no .
C(18) H(18A) 0.980 no .
C(18) H(18A) 0.980 no 2_555
C(18) H(18B) 0.980 no .
C(18) H(18B) 0.980 no 2_555
C(18) H(18C) 0.980 no .
C(18) H(18C) 0.980 no 2_555
H(18A) H(18A) 0.670 no 2_555
H(18A) H(18C) 1.156 no 2_555
H(18B) H(18B) 1.156 no 2_555
H(18B) H(18C) 0.670 no 2_555

loop_
_geom_contact_atom_site_label_1
_geom_contact_atom_site_label_2
_geom_contact_distance
_geom_contact_publ_flag
_geom_contact_site_symmetry_2
Co(1) N(4) 3.5625(14) no .
Co(1) N(4) 3.5625(14) no 2_555
Co(1) C(8) 3.0314(16) no 2_555
Co(1) C(9) 3.3792(14) no 2_555
Cl(1) N(4) 3.3000(14) no .
Cl(1) N(4) 3.3000(14) no 2_555
Cl(1) C(3) 3.384(3) no .
Cl(2) C(7) 3.3587(17) no .
Cl(2) C(7) 3.3587(17) no 2_555
O(1) C(9) 2.871(2) no .
O(1) C(10) 2.769(3) no .
O(1) C(15) 3.504(3) no .
O(1) C(16) 2.679(3) no .
O(1) C(17) 3.375(3) no .
N(1) C(8) 2.4332(15) no 2_555
N(2) C(5) 2.755(4) no .
N(3) C(1) 3.355(2) no .
N(3) C(2) 3.406(2) no .
N(3) C(11) 2.783(3) no .
N(4) C(8) 3.564(2) no .
N(4) C(15) 2.972(3) no .
N(4) C(17) 3.033(3) no .
C(1) C(8) 2.9681(19) no .
C(1) C(8) 2.9681(19) no 2_555
C(2) C(4) 2.735(3) no .
C(2) C(7) 3.531(3) no .
C(2) C(7) 3.531(3) no 2_555
C(2) C(8) 3.543(2) no .
C(2) C(8) 3.543(2) no 2_555
C(3) C(6) 2.706(4) no .
C(8) C(10) 2.723(3) no .
C(9) C(12) 2.728(3) no .
C(10) C(13) 2.986(3) no .
Cl(1) O(2) 3.395(2) no .
Cl(2) O(2) 3.313(2) no .
Cl(2) C(18) 3.403(4) no .
O(1) C(5) 3.4669(19) no 3_554
O(1) C(7) 3.383(2) no 4_564
O(2) Cl(1) 3.395(2) no .
O(2) Cl(2) 3.313(2) no .
O(2) N(1) 3.585(3) no 1_554
O(2) C(1) 3.470(3) no 1_554
O(2) C(7) 3.416(3) no 1_554
O(2) C(7) 3.416(3) no 2_554
N(1) O(2) 3.585(3) no 1_556
N(4) C(12) 3.430(2) no 4_564
C(1) O(2) 3.470(3) no 1_556
C(4) C(16) 3.561(2) no 3_455
C(4) C(16) 3.561(2) no 4_555
C(5) O(1) 3.4669(19) no 3_455
C(5) O(1) 3.4669(19) no 4_555
C(7) O(1) 3.383(2) no 4_565
C(7) O(2) 3.416(3) no 1_556
C(9) C(12) 3.486(3) no 4_564
C(12) N(4) 3.430(2) no 4_565
C(12) C(9) 3.486(3) no 4_565
C(12) C(13) 3.529(3) no 4_565
C(12) C(17) 3.546(3) no 1_556
C(13) C(12) 3.529(3) no 4_564
C(16) C(4) 3.561(2) no 3_554
C(17) C(12) 3.546(3) no 1_554
C(18) Cl(2) 3.403(4) no .
Co(1) H(3) 3.1920 no .
Co(1) H(4N) 3.0120 no .
Co(1) H(4N) 3.0120 no 2_555
Co(1) H(7B) 3.0644 no .
Co(1) H(7B) 3.0644 no 2_555
Cl(1) H(3) 2.7637 no .
Cl(1) H(4N) 2.4360 no .
Cl(1) H(4N) 2.4360 no 2_555
Cl(1) H(15B) 2.7646 no .
Cl(1) H(15B) 2.7646 no 2_555
Cl(1) H(17B) 2.8261 no .
Cl(1) H(17B) 2.8261 no 2_555
Cl(2) H(7B) 2.7604 no .
Cl(2) H(7B) 2.7604 no 2_555
O(1) H(4N) 3.0278 no .
O(1) H(10) 2.1511 no .
O(1) H(15C) 3.4567 no .
O(1) H(16A) 2.5553 no .
O(1) H(16C) 2.6367 no .
O(1) H(17A) 3.2541 no .
N(1) H(7A) 2.0415 no 2_555
N(1) H(7B) 2.0412 no 2_555
N(2) H(1A) 3.0826 no .
N(2) H(1A) 3.0826 no 2_555
N(2) H(1B) 3.0826 no .
N(2) H(1B) 3.0826 no 2_555
N(2) H(4A) 3.2438 no .
N(2) H(4N) 3.3386 no .
N(2) H(4N) 3.3386 no 2_555
N(2) H(6) 3.2264 no .
N(3) H(1A) 3.3772 no 2_555
N(3) H(1B) 3.3772 no .
N(3) H(4N) 2.4097 no .
N(3) H(7A) 3.2390 no .
N(3) H(7B) 2.7931 no .
N(3) H(10) 3.2592 no .
N(3) H(12) 3.2500 no .
N(4) H(3) 3.5997 no .
N(4) H(10) 2.6611 no .
N(4) H(15B) 2.7277 no .
N(4) H(15C) 3.1588 no .
N(4) H(17A) 3.2897 no .
N(4) H(17B) 2.7661 no .
C(1) H(6) 2.6704 no .
C(1) H(7A) 2.5804 no .
C(1) H(7A) 2.5804 no 2_555
C(1) H(7B) 3.2889 no .
C(1) H(7B) 3.2889 no 2_555
C(2) H(3) 3.1643 no .
C(2) H(5) 3.2465 no .
C(3) H(4N) 3.3609 no .
C(3) H(4N) 3.3609 no 2_555
C(3) H(5) 3.2219 no .
C(3) H(15B) 3.3917 no .
C(3) H(15B) 3.3917 no 2_555
C(4) H(6) 3.2370 no .
C(5) H(3) 3.2117 no .
C(6) H(1A) 2.7430 no .
C(6) H(1A) 2.7430 no 2_555
C(6) H(1B) 2.7430 no .
C(6) H(1B) 2.7430 no 2_555
C(6) H(4A) 3.2413 no .
C(7) H(1A) 3.0870 no .
C(7) H(1A) 2.3699 no 2_555
C(7) H(1B) 2.3699 no .
C(7) H(1B) 3.0870 no 2_555
C(7) H(7A) 2.7528 no 2_555
C(7) H(7B) 2.5609 no 2_555
C(7) H(12) 2.6606 no .
C(8) H(1A) 2.6937 no 2_555
C(8) H(1B) 2.6937 no .
C(8) H(11) 3.2333 no .
C(9) H(11) 3.2522 no .
C(10) H(4N) 3.2139 no .
C(10) H(12) 3.2444 no .
C(12) H(1A) 3.2009 no 2_555
C(12) H(1B) 3.2009 no .
C(12) H(7A) 2.5650 no .
C(12) H(7B) 3.0299 no .
C(12) H(10) 3.2460 no .
C(13) H(10) 2.7221 no .
C(13) H(15A) 3.3680 no .
C(13) H(15B) 2.7637 no .
C(13) H(15C) 2.6821 no .
C(13) H(16A) 2.6532 no .
C(13) H(16B) 3.3298 no .
C(13) H(16C) 2.6606 no .
C(13) H(17A) 2.6501 no .
C(13) H(17B) 2.7092 no .
C(13) H(17C) 3.3441 no .
C(14) H(4N) 2.5194 no .
C(15) H(3) 3.3920 no .
C(15) H(4N) 2.6952 no .
C(15) H(16A) 3.3419 no .
C(15) H(16B) 2.6684 no .
C(15) H(16C) 2.6838 no .
C(15) H(17A) 3.3624 no .
C(15) H(17B) 2.6982 no .
C(15) H(17C) 2.7161 no .
C(16) H(15A) 2.6396 no .
C(16) H(15B) 3.3397 no .
C(16) H(15C) 2.7162 no .
C(16) H(17A) 2.6816 no .
C(16) H(17B) 3.3374 no .
C(16) H(17C) 2.6580 no .
C(17) H(4N) 2.8593 no .
C(17) H(15A) 2.7387 no .
C(17) H(15B) 2.6740 no .
C(17) H(15C) 3.3622 no .
C(17) H(16A) 2.6565 no .
C(17) H(16B) 2.6782 no .
C(17) H(16C) 3.3392 no .
H(1A) H(6) 2.6906 no .
H(1A) H(7A) 3.0494 no .
H(1A) H(7A) 2.2342 no 2_555
H(1A) H(7B) 3.3334 no 2_555
H(1A) H(12) 3.2757 no 2_555
H(1B) H(6) 2.6906 no .
H(1B) H(7A) 2.2342 no .
H(1B) H(7A) 3.0494 no 2_555
H(1B) H(7B) 3.3334 no .
H(1B) H(12) 3.2757 no .
H(2O) H(18A) 2.0325 no .
H(2O) H(18A) 2.0325 no 2_555
H(2O) H(18B) 2.5761 no .
H(2O) H(18B) 2.5761 no 2_555
H(2O) H(18C) 2.3911 no .
H(2O) H(18C) 2.3911 no 2_555
H(3) H(4A) 2.3198 no .
H(3) H(4N) 2.9830 no .
H(3) H(4N) 2.9830 no 2_555
H(3) H(15B) 2.5935 no .
H(3) H(15B) 2.5935 no 2_555
H(3) H(15C) 3.3505 no .
H(3) H(15C) 3.3505 no 2_555
H(4A) H(5) 2.3329 no .
H(4N) H(10) 3.5172 no .
H(4N) H(15A) 3.5658 no .
H(4N) H(15B) 2.1931 no .
H(4N) H(15C) 3.0388 no .
H(4N) H(17A) 3.3120 no .
H(4N) H(17B) 2.3700 no .
H(5) H(6) 2.3369 no .
H(7A) H(7A) 2.6948 no 2_555
H(7A) H(7B) 2.9520 no 2_555
H(7A) H(12) 2.3707 no .
H(7B) H(7B) 2.2783 no 2_555
H(7B) H(12) 3.1747 no .
H(10) H(11) 2.3383 no .
H(11) H(12) 2.3435 no .
H(15A) H(16A) 3.5404 no .
H(15A) H(16B) 2.4417 no .
H(15A) H(16C) 2.9139 no .
H(15A) H(17B) 3.0264 no .
H(15A) H(17C) 2.5730 no .
H(15B) H(15B) 3.2006 no 2_555
H(15B) H(16B) 3.5448 no .
H(15B) H(16C) 3.5932 no .
H(15B) H(17A) 3.5694 no .
H(15B) H(17B) 2.4842 no .
H(15B) H(17C) 2.9566 no .
H(15C) H(16B) 3.0049 no .
H(15C) H(16C) 2.5406 no .
H(15C) H(17B) 3.5756 no .
H(16A) H(17A) 2.4791 no .
H(16A) H(17B) 3.5604 no .
H(16A) H(17C) 2.9159 no .
H(16B) H(17A) 2.9827 no .
H(16B) H(17B) 3.5655 no .
H(16B) H(17C) 2.4770 no .
H(16C) H(17A) 3.5703 no .
H(16C) H(17C) 3.5627 no .
Cl(1) H(2O) 2.7299 no .
Cl(2) H(2O) 2.5990 no .
Cl(2) H(4A) 2.8598 no 1_565
Cl(2) H(11) 3.1574 no 3_464
Cl(2) H(11) 3.1574 no 4_564
Cl(2) H(18A) 2.7390 no .
Cl(2) H(18A) 2.7390 no 2_555
O(1) H(5) 3.1234 no 3_554
O(1) H(7A) 3.0135 no 4_564
O(1) H(7B) 3.0057 no 4_564
O(1) H(12) 3.1097 no 4_564
O(1) H(15A) 3.1906 no 4_555
O(1) H(16B) 2.9330 no 4_555
O(1) H(18B) 2.9838 no 3_565
O(1) H(18C) 3.1039 no 4_565
O(2) H(1A) 3.1546 no 1_554
O(2) H(1A) 3.1547 no 2_554
O(2) H(1B) 3.1547 no 1_554
O(2) H(1B) 3.1546 no 2_554
O(2) H(7A) 2.5876 no 1_554
O(2) H(7A) 2.5876 no 2_554
O(2) H(10) 3.2961 no 3_464
O(2) H(10) 3.2961 no 4_564
O(2) H(11) 3.2961 no 3_464
O(2) H(11) 3.2961 no 4_564
N(3) H(12) 3.2537 no 4_564
N(4) H(12) 2.8155 no 4_564
N(4) H(16B) 3.0629 no 4_555
N(4) H(16C) 3.5274 no 4_555
C(1) H(17B) 3.5976 no 1_556
C(1) H(17B) 3.5976 no 2_556
C(1) H(17C) 3.4177 no 1_556
C(1) H(17C) 3.4177 no 2_556
C(2) H(17C) 3.5475 no 1_556
C(2) H(17C) 3.5475 no 2_556
C(3) H(16A) 3.4638 no 3_455
C(3) H(16A) 3.4638 no 4_555
C(3) H(16C) 3.4916 no 3_455
C(3) H(16C) 3.4916 no 4_555
C(4) H(7B) 3.5929 no 1_545
C(4) H(7B) 3.5929 no 2_545
C(4) H(16A) 2.9433 no 3_455
C(4) H(16A) 2.9433 no 4_555
C(4) H(16C) 3.3205 no 3_455
C(4) H(16C) 3.3205 no 4_555
C(5) H(16A) 3.3941 no 3_455
C(5) H(16A) 3.3941 no 4_555
C(5) H(16C) 3.4228 no 3_455
C(5) H(16C) 3.4228 no 4_555
C(5) H(18B) 3.1068 no 1_546
C(5) H(18B) 3.1068 no 2_546
C(6) H(15A) 3.4696 no 1_556
C(6) H(15A) 3.4696 no 2_556
C(6) H(17C) 3.3958 no 1_556
C(6) H(17C) 3.3958 no 2_556
C(7) H(18B) 3.4871 no 2_556
C(8) H(17A) 3.2839 no 4_565
C(9) H(12) 2.6342 no 4_564
C(9) H(16B) 3.4401 no 4_555
C(9) H(16C) 3.3470 no 4_555
C(10) H(7A) 3.5098 no 4_564
C(10) H(12) 2.8286 no 4_564
C(10) H(15A) 3.4553 no 4_555
C(10) H(15C) 3.4245 no 4_555
C(10) H(16B) 3.4946 no 4_555
C(10) H(16C) 3.3391 no 4_555
C(10) H(18A) 3.5721 no 3_565
C(10) H(18B) 3.3341 no 3_565
C(10) H(18C) 2.9270 no 4_565
C(11) H(12) 3.5768 no 4_564
C(11) H(17A) 3.4004 no 1_556
C(11) H(17A) 3.3661 no 4_565
C(11) H(17B) 3.5253 no 4_565
C(11) H(17C) 3.5257 no 1_556
C(11) H(18A) 3.5756 no 3_565
C(11) H(18C) 3.3481 no 4_565
C(12) H(17A) 3.0881 no 1_556
C(12) H(17A) 3.1547 no 4_565
C(12) H(17C) 3.2223 no 1_556
C(13) H(12) 3.0749 no 4_564
C(13) H(16B) 2.8551 no 4_555
C(14) H(16B) 3.5781 no 4_555
C(15) H(6) 3.4675 no 1_554
C(15) H(10) 3.3496 no 4_554
C(15) H(16B) 3.3820 no 4_555
C(15) H(18A) 3.4044 no 2_545
C(15) H(18C) 3.2324 no 1_545
C(16) H(15C) 3.3286 no 4_554
C(17) H(1A) 3.0250 no 2_554
C(17) H(1B) 3.0250 no 1_554
C(17) H(12) 3.2827 no 1_554
C(18) H(5) 2.9753 no 1_564
C(18) H(7A) 3.1518 no 1_554
C(18) H(7A) 3.1518 no 2_554
C(18) H(10) 3.0031 no 3_464
C(18) H(10) 3.0031 no 4_564
C(18) H(11) 3.4400 no 3_464
C(18) H(11) 3.4400 no 4_564
C(18) H(15A) 3.3401 no 1_565
C(18) H(15A) 3.3401 no 2_565
H(1A) O(2) 3.1546 no 1_556
H(1A) C(17) 3.0250 no 2_556
H(1A) H(2O) 3.4408 no 1_556
H(1A) H(17A) 3.4545 no 2_556
H(1A) H(17B) 2.6626 no 2_556
H(1A) H(17C) 2.5702 no 2_556
H(1B) O(2) 3.1547 no 1_556
H(1B) C(17) 3.0250 no 1_556
H(1B) H(2O) 3.4408 no 1_556
H(1B) H(17A) 3.4545 no 1_556
H(1B) H(17B) 2.6626 no 1_556
H(1B) H(17C) 2.5702 no 1_556
H(2O) Cl(1) 2.7299 no .
H(2O) Cl(2) 2.5990 no .
H(2O) H(1A) 3.4408 no 1_554
H(2O) H(1A) 3.4408 no 2_554
H(2O) H(1B) 3.4408 no 1_554
H(2O) H(1B) 3.4408 no 2_554
H(2O) H(7A) 3.2506 no 1_554
H(2O) H(7A) 3.2506 no 2_554
H(2O) H(10) 3.5872 no 3_464
H(2O) H(10) 3.5872 no 4_564
H(2O) H(11) 2.9965 no 3_464
H(2O) H(11) 2.9965 no 4_564
H(2O) H(17B) 3.5277 no .
H(2O) H(17B) 3.5277 no 2_555
H(4A) Cl(2) 2.8598 no 1_545
H(4A) H(7B) 2.9962 no 1_545
H(4A) H(7B) 2.9962 no 2_545
H(4A) H(16A) 2.8164 no 3_455
H(4A) H(16A) 2.8164 no 4_555
H(4N) H(12) 3.3234 no 4_564
H(4N) H(16B) 3.4701 no 4_555
H(5) O(1) 3.1234 no 3_455
H(5) O(1) 3.1234 no 4_555
H(5) C(18) 2.9753 no 1_546
H(5) H(7A) 3.4683 no 1_545
H(5) H(7A) 3.4683 no 2_545
H(5) H(7B) 3.0205 no 1_545
H(5) H(7B) 3.0205 no 2_545
H(5) H(16A) 3.5747 no 3_455
H(5) H(16A) 3.5747 no 4_555
H(5) H(18B) 2.2590 no 1_546
H(5) H(18B) 2.2590 no 2_546
H(5) H(18C) 2.8655 no 1_546
H(5) H(18C) 2.8655 no 2_546
H(6) C(15) 3.4675 no 1_556
H(6) C(15) 3.4675 no 2_556
H(6) H(15A) 2.8484 no 1_556
H(6) H(15A) 2.8484 no 2_556
H(6) H(15B) 3.2412 no 1_556
H(6) H(15B) 3.2412 no 2_556
H(6) H(17B) 3.5551 no 1_556
H(6) H(17B) 3.5551 no 2_556
H(6) H(17C) 3.1164 no 1_556
H(6) H(17C) 3.1164 no 2_556
H(6) H(18B) 3.2950 no 1_546
H(6) H(18B) 3.2950 no 2_546
H(6) H(18C) 3.5819 no 1_546
H(6) H(18C) 3.5819 no 2_546
H(7A) O(1) 3.0135 no 4_565
H(7A) O(2) 2.5876 no 1_556
H(7A) C(10) 3.5098 no 4_565
H(7A) C(18) 3.1518 no 1_556
H(7A) H(2O) 3.2506 no 1_556
H(7A) H(5) 3.4683 no 1_565
H(7A) H(10) 3.0506 no 4_565
H(7A) H(18B) 3.2482 no 1_556
H(7A) H(18B) 2.7268 no 2_556
H(7A) H(18C) 3.0067 no 1_556
H(7B) O(1) 3.0057 no 4_565
H(7B) C(4) 3.5929 no 1_565
H(7B) H(4A) 2.9962 no 1_565
H(7B) H(5) 3.0205 no 1_565
H(7B) H(16A) 3.2183 no 4_565
H(7B) H(17A) 3.5669 no 4_565
H(7B) H(18B) 3.4163 no 2_556
H(10) O(2) 3.2961 no 3_565
H(10) C(15) 3.3496 no 4_555
H(10) C(18) 3.0031 no 3_565
H(10) H(2O) 3.5872 no 3_565
H(10) H(7A) 3.0506 no 4_564
H(10) H(12) 2.9914 no 4_564
H(10) H(15A) 2.7597 no 4_555
H(10) H(15C) 3.0774 no 4_555
H(10) H(16B) 3.2054 no 4_555
H(10) H(16C) 3.3852 no 4_555
H(10) H(18A) 2.9306 no 3_565
H(10) H(18A) 3.5478 no 4_565
H(10) H(18B) 2.4628 no 3_565
H(10) H(18C) 2.1116 no 4_565
H(11) Cl(2) 3.1574 no 3_565
H(11) O(2) 3.2961 no 3_565
H(11) C(18) 3.4400 no 3_565
H(11) H(2O) 2.9965 no 3_565
H(11) H(15C) 3.4712 no 4_555
H(11) H(17A) 3.2702 no 1_556
H(11) H(17B) 3.5176 no 4_565
H(11) H(18A) 2.9322 no 3_565
H(11) H(18A) 3.5076 no 4_565
H(11) H(18B) 3.5803 no 3_565
H(11) H(18C) 2.9872 no 4_565
H(12) O(1) 3.1097 no 4_565
H(12) N(3) 3.2537 no 4_565
H(12) N(4) 2.8155 no 4_565
H(12) C(9) 2.6342 no 4_565
H(12) C(10) 2.8286 no 4_565
H(12) C(11) 3.5768 no 4_565
H(12) C(13) 3.0749 no 4_565
H(12) C(17) 3.2827 no 1_556
H(12) H(4N) 3.3234 no 4_565
H(12) H(10) 2.9914 no 4_565
H(12) H(17A) 2.6937 no 1_556
H(12) H(17A) 3.4540 no 4_565
H(12) H(17B) 3.4323 no 1_556
H(12) H(17C) 3.2246 no 1_556
H(15A) O(1) 3.1906 no 4_554
H(15A) C(6) 3.4696 no 1_554
H(15A) C(10) 3.4553 no 4_554
H(15A) C(18) 3.3401 no 1_545
H(15A) H(6) 2.8484 no 1_554
H(15A) H(10) 2.7597 no 4_554
H(15A) H(18A) 3.4491 no 1_545
H(15A) H(18A) 3.0059 no 2_545
H(15A) H(18B) 3.5888 no 1_545
H(15A) H(18B) 2.8184 no 2_545
H(15A) H(18C) 2.5558 no 1_545
H(15B) H(6) 3.2412 no 1_554
H(15B) H(18A) 3.4861 no 2_545
H(15B) H(18C) 3.5405 no 1_545
H(15C) C(10) 3.4245 no 4_554
H(15C) C(16) 3.3286 no 4_555
H(15C) H(10) 3.0774 no 4_554
H(15C) H(11) 3.4712 no 4_554
H(15C) H(16A) 3.1540 no 4_555
H(15C) H(16B) 2.6394 no 4_555
H(15C) H(18A) 3.1750 no 2_545
H(15C) H(18C) 3.1639 no 1_545
H(16A) C(3) 3.4638 no 3_554
H(16A) C(4) 2.9433 no 3_554
H(16A) C(5) 3.3941 no 3_554
H(16A) H(4A) 2.8164 no 3_554
H(16A) H(5) 3.5747 no 3_554
H(16A) H(7B) 3.2183 no 4_564
H(16A) H(15C) 3.1540 no 4_554
H(16B) O(1) 2.9330 no 4_554
H(16B) N(4) 3.0629 no 4_554
H(16B) C(9) 3.4401 no 4_554
H(16B) C(10) 3.4946 no 4_554
H(16B) C(13) 2.8551 no 4_554
H(16B) C(14) 3.5781 no 4_554
H(16B) C(15) 3.3820 no 4_554
H(16B) H(4N) 3.4701 no 4_554
H(16B) H(10) 3.2054 no 4_554
H(16B) H(15C) 2.6394 no 4_554
H(16B) H(16C) 3.4807 no 4_554
H(16C) N(4) 3.5274 no 4_554
H(16C) C(3) 3.4916 no 3_554
H(16C) C(4) 3.3205 no 3_554
H(16C) C(5) 3.4228 no 3_554
H(16C) C(9) 3.3470 no 4_554
H(16C) C(10) 3.3391 no 4_554
H(16C) H(10) 3.3852 no 4_554
H(16C) H(16B) 3.4807 no 4_555
H(16C) H(17C) 3.5990 no 4_555
H(17A) C(8) 3.2839 no 4_564
H(17A) C(11) 3.4004 no 1_554
H(17A) C(11) 3.3661 no 4_564
H(17A) C(12) 3.0881 no 1_554
H(17A) C(12) 3.1547 no 4_564
H(17A) H(1A) 3.4545 no 2_554
H(17A) H(1B) 3.4545 no 1_554
H(17A) H(7B) 3.5669 no 4_564
H(17A) H(11) 3.2702 no 1_554
H(17A) H(12) 2.6937 no 1_554
H(17A) H(12) 3.4540 no 4_564
H(17B) C(1) 3.5976 no 1_554
H(17B) C(11) 3.5253 no 4_564
H(17B) H(1A) 2.6626 no 2_554
H(17B) H(1B) 2.6626 no 1_554
H(17B) H(2O) 3.5277 no .
H(17B) H(6) 3.5551 no 1_554
H(17B) H(11) 3.5176 no 4_564
H(17B) H(12) 3.4323 no 1_554
H(17C) C(1) 3.4177 no 1_554
H(17C) C(2) 3.5475 no 1_554
H(17C) C(6) 3.3958 no 1_554
H(17C) C(11) 3.5257 no 1_554
H(17C) C(12) 3.2223 no 1_554
H(17C) H(1A) 2.5702 no 2_554
H(17C) H(1B) 2.5702 no 1_554
H(17C) H(6) 3.1164 no 1_554
H(17C) H(12) 3.2246 no 1_554
H(17C) H(16C) 3.5990 no 4_554
H(18A) Cl(2) 2.7390 no .
H(18A) C(10) 3.5721 no 3_464
H(18A) C(11) 3.5756 no 3_464
H(18A) C(15) 3.4044 no 2_565
H(18A) H(10) 2.9306 no 3_464
H(18A) H(10) 3.5478 no 4_564
H(18A) H(11) 2.9322 no 3_464
H(18A) H(11) 3.5076 no 4_564
H(18A) H(15A) 3.4491 no 1_565
H(18A) H(15A) 3.0059 no 2_565
H(18A) H(15B) 3.4861 no 2_565
H(18A) H(15C) 3.1750 no 2_565
H(18B) O(1) 2.9838 no 3_464
H(18B) C(5) 3.1068 no 1_564
H(18B) C(7) 3.4871 no 2_554
H(18B) C(10) 3.3341 no 3_464
H(18B) H(5) 2.2590 no 1_564
H(18B) H(6) 3.2950 no 1_564
H(18B) H(7A) 3.2482 no 1_554
H(18B) H(7A) 2.7268 no 2_554
H(18B) H(7B) 3.4163 no 2_554
H(18B) H(10) 2.4628 no 3_464
H(18B) H(11) 3.5803 no 3_464
H(18B) H(15A) 3.5888 no 1_565
H(18B) H(15A) 2.8184 no 2_565
H(18C) O(1) 3.1039 no 4_564
H(18C) C(10) 2.9270 no 4_564
H(18C) C(11) 3.3481 no 4_564
H(18C) C(15) 3.2324 no 1_565
H(18C) H(5) 2.8655 no 1_564
H(18C) H(6) 3.5819 no 1_564
H(18C) H(7A) 3.0067 no 1_554
H(18C) H(10) 2.1116 no 4_564
H(18C) H(11) 2.9872 no 4_564
H(18C) H(15A) 2.5558 no 1_565
H(18C) H(15B) 3.5405 no 1_565
H(18C) H(15C) 3.1639 no 1_565

loop_
_geom_hbond_atom_site_label_D
_geom_hbond_atom_site_label_H
_geom_hbond_atom_site_label_A
_geom_hbond_distance_DA
_geom_hbond_distance_DH
_geom_hbond_distance_HA
_geom_hbond_angle_DHA
_geom_hbond_publ_flag
N(4) H(4N) Cl(1) 3.3000(14) 0.880 2.436 167.3 no

loop_
_geom_torsion_atom_site_label_1
_geom_torsion_atom_site_label_2
_geom_torsion_atom_site_label_3
_geom_torsion_atom_site_label_4
_geom_torsion
_geom_torsion_publ_flag
_geom_torsion_site_symmetry_1
_geom_torsion_site_symmetry_3
_geom_torsion_site_symmetry_4
Cl(1) Co(1) N(2) C(2) 180.0 no . . .
Cl(1) Co(1) N(2) C(3) 0.0 no . . .
Cl(1) Co(1) N(3) C(8) 171.08(6) no . . .
Cl(1) Co(1) N(3) C(9) -22.16(11) no . . .
Cl(1) Co(1) N(3) C(8) -171.08(6) no . 2_555 2_555
Cl(1) Co(1) N(3) C(9) 22.16(11) no . 2_555 2_555
Cl(2) Co(1) N(1) C(1) 180.0 no . . .
Cl(2) Co(1) N(1) C(7) -59.16(8) no . . .
Cl(2) Co(1) N(1) C(7) 59.16(8) no . . 2_555
Cl(2) Co(1) N(3) C(8) 78.38(7) no . . .
Cl(2) Co(1) N(3) C(9) -114.87(11) no . . .
Cl(2) Co(1) N(3) C(8) -78.38(7) no . 2_555 2_555
Cl(2) Co(1) N(3) C(9) 114.87(11) no . 2_555 2_555
N(1) Co(1) N(2) C(2) 0.0 no . . .
N(1) Co(1) N(2) C(3) 180.0 no . . .
N(2) Co(1) N(1) C(1) 0.0 no . . .
N(2) Co(1) N(1) C(7) 120.84(8) no . . .
N(2) Co(1) N(1) C(7) -120.84(8) no . . 2_555
N(1) Co(1) N(3) C(8) -13.72(8) no . . .
N(1) Co(1) N(3) C(9) 153.04(12) no . . .
N(3) Co(1) N(1) C(1) -85.81(4) no . . .
N(3) Co(1) N(1) C(7) 35.03(7) no . . .
N(3) Co(1) N(1) C(7) 153.36(9) no . . 2_555
N(1) Co(1) N(3) C(8) 13.72(8) no . 2_555 2_555
N(1) Co(1) N(3) C(9) -153.04(12) no . 2_555 2_555
N(3) Co(1) N(1) C(1) 85.81(4) no 2_555 . .
N(3) Co(1) N(1) C(7) -153.36(9) no 2_555 . .
N(3) Co(1) N(1) C(7) -35.03(7) no 2_555 . 2_555
N(2) Co(1) N(3) C(8) -95.18(9) no . . .
N(2) Co(1) N(3) C(9) 71.57(12) no . . .
N(3) Co(1) N(2) C(2) 77.87(4) no . . .
N(3) Co(1) N(2) C(3) -102.13(4) no . . .
N(2) Co(1) N(3) C(8) 95.18(9) no . 2_555 2_555
N(2) Co(1) N(3) C(9) -71.57(12) no . 2_555 2_555
N(3) Co(1) N(2) C(2) -77.87(4) no 2_555 . .
N(3) Co(1) N(2) C(3) 102.13(4) no 2_555 . .
N(3) Co(1) N(3) C(8) 31.84(14) no . 2_555 2_555
N(3) Co(1) N(3) C(9) -134.91(11) no . 2_555 2_555
N(3) Co(1) N(3) C(8) -31.84(14) no 2_555 . .
N(3) Co(1) N(3) C(9) 134.91(11) no 2_555 . .
Co(1) N(1) C(1) C(2) 0.0 no . . .
Co(1) N(1) C(7) C(8) -52.38(13) no . . .
Co(1) N(1) C(7) C(8) 52.38(13) no . 2_555 2_555
C(1) N(1) C(7) C(8) 69.37(16) no . . .
C(7) N(1) C(1) C(2) -117.81(12) no . . .
C(1) N(1) C(7) C(8) -69.37(16) no . 2_555 2_555
C(7) N(1) C(1) C(2) 117.81(12) no 2_555 . .
C(7) N(1) C(7) C(8) 166.68(13) no . 2_555 2_555
C(7) N(1) C(7) C(8) -166.68(13) no 2_555 . .
Co(1) N(2) C(2) C(1) 0.0 no . . .
Co(1) N(2) C(2) C(6) 180.0 no . . .
Co(1) N(2) C(3) C(4) 180.0 no . . .
C(2) N(2) C(3) C(4) 0.0 no . . .
C(3) N(2) C(2) C(1) 180.0 no . . .
C(3) N(2) C(2) C(6) 0.0 no . . .
Co(1) N(3) C(8) C(7) -11.62(14) no . . .
Co(1) N(3) C(8) C(12) 168.67(10) no . . .
Co(1) N(3) C(9) N(4) 14.50(19) no . . .
Co(1) N(3) C(9) C(10) -165.86(8) no . . .
C(8) N(3) C(9) N(4) -179.67(11) no . . .
C(8) N(3) C(9) C(10) -0.0(2) no . . .
C(9) N(3) C(8) C(7) 179.28(11) no . . .
C(9) N(3) C(8) C(12) -0.4(2) no . . .
C(9) N(4) C(13) O(1) 0.5(3) no . . .
C(9) N(4) C(13) C(14) -178.13(12) no . . .
C(13) N(4) C(9) N(3) 171.33(13) no . . .
C(13) N(4) C(9) C(10) -8.3(3) no . . .
N(1) C(1) C(2) N(2) 0.0 no . . .
N(1) C(1) C(2) C(6) 180.0 no . . .
N(2) C(2) C(6) C(5) 0.0 no . . .
C(1) C(2) C(6) C(5) 180.0 no . . .
N(2) C(3) C(4) C(5) 0.0 no . . .
C(3) C(4) C(5) C(6) 0.0 no . . .
C(4) C(5) C(6) C(2) 0.0 no . . .
N(1) C(7) C(8) N(3) 43.55(18) no . . .
N(1) C(7) C(8) C(12) -136.73(14) no . . .
N(3) C(8) C(12) C(11) 0.6(3) no . . .
C(7) C(8) C(12) C(11) -179.12(13) no . . .
N(3) C(9) C(10) C(11) 0.3(3) no . . .
N(4) C(9) C(10) C(11) 179.92(12) no . . .
C(9) C(10) C(11) C(12) -0.1(3) no . . .
C(10) C(11) C(12) C(8) -0.3(3) no . . .
O(1) C(13) C(14) C(15) 126.31(16) no . . .
O(1) C(13) C(14) C(16) 6.2(2) no . . .
O(1) C(13) C(14) C(17) -111.63(17) no . . .
N(4) C(13) C(14) C(15) -55.06(18) no . . .
N(4) C(13) C(14) C(16) -175.14(12) no . . .
N(4) C(13) C(14) C(17) 67.01(17) no . . .
